data_4036896
loop_
_publ_author_name
'Zhao, Yilong'
'Zhou, Yuhan'
'Liu, Juan'
'Yang, Dongmei'
'Tao, Liang'
'Liu, Yang'
'Dong, Xiaoliang'
'Liu, Jianhui'
'Qu, Jingping'

_publ_section_title
;
 Synthesis of (Z)-\a-Trifluoromethyl Alkenyl Triflate: A Scaffold for
 Diverse Trifluoromethylated Species.
;
_journal_issue 11
_journal_name_full 'The Journal of organic chemistry'
_journal_page_first 4797
_journal_page_last 4806
_journal_paper_doi 10.1021/acs.joc.6b00855
_journal_volume 81
_journal_year 2016
_chemical_formula_sum 'C16 H12 Cl F3'
_chemical_formula_weight 296.71
_space_group_IT_number 19
_space_group_name_Hall 'P 2ac 2ab'
_space_group_name_H-M_alt 'P 21 21 21'
_symmetry_cell_setting orthorhombic
_symmetry_space_group_name_H-M 'P 21 21 21'
_atom_sites_solution_hydrogens geom
_atom_sites_solution_primary direct
_atom_sites_solution_secondary difmap
_audit_creation_method SHELXL-97
_cell_angle_alpha 90.00
_cell_angle_beta 90.00
_cell_angle_gamma 90.00
_cell_formula_units_Z 4
_cell_length_a 5.892(5)
_cell_length_b 11.809(10)
_cell_length_c 20.667(18)
_cell_measurement_reflns_used 3807
_cell_measurement_temperature 300(2)
_cell_measurement_theta_max 25.6025
_cell_measurement_theta_min 2.6095
_cell_volume 1438(2)
_computing_cell_refinement 'Bruker SMART'
_computing_data_collection 'Bruker SMART'
_computing_data_reduction 'Bruker SAINT'
_computing_molecular_graphics 'Bruker SHELXTL'
_computing_publication_material 'Bruker SHELXTL'
_computing_structure_refinement 'Bruker SHELXTL'
_computing_structure_solution 'Bruker SHELXTL'
_diffrn_ambient_temperature 300(2)
_diffrn_measured_fraction_theta_full 0.983
_diffrn_measured_fraction_theta_max 0.983
_diffrn_measurement_device_type 'CCD area detector'
_diffrn_measurement_method 'phi and omega scans'
_diffrn_radiation_monochromator graphite
_diffrn_radiation_source 'fine-focus sealed tube'
_diffrn_radiation_type MoK\a
_diffrn_radiation_wavelength 0.71073
_diffrn_reflns_av_R_equivalents 0.1061
_diffrn_reflns_av_sigmaI/netI 0.0840
_diffrn_reflns_limit_h_max 7
_diffrn_reflns_limit_h_min -7
_diffrn_reflns_limit_k_max 13
_diffrn_reflns_limit_k_min -14
_diffrn_reflns_limit_l_max 24
_diffrn_reflns_limit_l_min -24
_diffrn_reflns_number 12129
_diffrn_reflns_theta_full 25.00
_diffrn_reflns_theta_max 25.00
_diffrn_reflns_theta_min 2.62
_exptl_absorpt_coefficient_mu 0.285
_exptl_absorpt_correction_T_max 0.9194
_exptl_absorpt_correction_T_min 0.9194
_exptl_absorpt_correction_type empirical
_exptl_absorpt_process_details SADABS
_exptl_crystal_colour colourless
_exptl_crystal_density_diffrn 1.371
_exptl_crystal_density_method 'not measured'
_exptl_crystal_description block
_exptl_crystal_F_000 608
_exptl_crystal_size_max 0.35
_exptl_crystal_size_mid 0.30
_exptl_crystal_size_min 0.35
_refine_diff_density_max 0.166
_refine_diff_density_min -0.147
_refine_diff_density_rms 0.042
_refine_ls_abs_structure_details 'Flack H D (1983), Acta Cryst. A39, 876-881'
_refine_ls_abs_structure_Flack 0.27(14)
_refine_ls_extinction_coef 0.132(10)
_refine_ls_extinction_expression Fc^*^=kFc[1+0.001xFc^2^\l^3^/sin(2\q)]^-1/4^
_refine_ls_extinction_method SHELXL
_refine_ls_goodness_of_fit_ref 1.002
_refine_ls_hydrogen_treatment mixed
_refine_ls_matrix_type full
_refine_ls_number_parameters 182
_refine_ls_number_reflns 2469
_refine_ls_number_restraints 0
_refine_ls_restrained_S_all 1.002
_refine_ls_R_factor_all 0.0950
_refine_ls_R_factor_gt 0.0549
_refine_ls_shift/su_max 0.001
_refine_ls_shift/su_mean 0.000
_refine_ls_structure_factor_coef Fsqd
_refine_ls_weighting_details 'calc w=1/[\s^2^(Fo^2^)+(0.0932P)^2^+0.0614P] where P=(Fo^2^+2Fc^2^)/3'
_refine_ls_weighting_scheme calc
_refine_ls_wR_factor_gt 0.1386
_refine_ls_wR_factor_ref 0.1527
_reflns_number_gt 1715
_reflns_number_total 2469
_reflns_threshold_expression >2sigma(I)
_cod_data_source_file jo6b00855_si_002.cif
_cod_data_source_block 3q
_cod_depositor_comments
;
The following automatic conversions were performed:

data item '_symmetry_cell_setting' value 'Orthorhombic' was changed
to 'orthorhombic' in accordance with the
/home/saulius/struct/COD-crude-data/automatic-downloads/DataCite-retrospective/ACS/depositions/lib/dictionaries/cif_core.dic
dictionary named 'cif_core.dic' version 2.4.2 last updated on
2011-04-26.

Automatic conversion script
Id: cif_fix_values 6909 2019-04-08 15:41:33Z antanas 
;
_cod_original_sg_symbol_H-M 'P2(1)2(1)2(1) '
_cod_database_code 4036896

loop_
_symmetry_equiv_pos_as_xyz
'x, y, z'
'-x+1/2, -y, z+1/2'
'-x, y+1/2, -z+1/2'
'x+1/2, -y+1/2, -z'

loop_
_atom_site_label
_atom_site_type_symbol
_atom_site_fract_x
_atom_site_fract_y
_atom_site_fract_z
_atom_site_U_iso_or_equiv
_atom_site_adp_type
_atom_site_occupancy
_atom_site_symmetry_multiplicity
_atom_site_calc_flag
_atom_site_refinement_flags
Cl1 Cl 1.2607(2) 0.35671(10) 1.09394(7) 0.0970(5) Uani 1 1 d .
C16 C 0.3440(6) -0.1512(4) 1.20007(19) 0.0627(10) Uani 1 1 d .
F3 F 0.3637(5) -0.1395(3) 1.26358(11) 0.1078(11) Uani 1 1 d .
C10 C 0.2476(7) -0.0356(3) 1.06030(16) 0.0575(9) Uani 1 1 d .
H10A H 0.1328 -0.0046 1.0856 0.069 Uiso 1 1 calc R
C2 C 0.7330(6) 0.1467(3) 1.10667(17) 0.0564(9) Uani 1 1 d .
H2A H 0.6077 0.1283 1.0814 0.068 Uiso 1 1 calc R
C11 C 0.2221(7) -0.0409(4) 0.99354(18) 0.0649(10) Uani 1 1 d .
H11A H 0.0916 -0.0113 0.9747 0.078 Uiso 1 1 calc R
C1 C 0.7687(5) 0.0900(3) 1.16506(15) 0.0492(8) Uani 1 1 d .
C3 C 0.8812(7) 0.2294(3) 1.08598(19) 0.0624(10) Uani 1 1 d .
H3A H 0.8530 0.2677 1.0475 0.075 Uiso 1 1 calc R
C7 C 0.6188(6) 0.0014(3) 1.19146(16) 0.0533(9) Uani 1 1 d .
H7A H 0.6239 -0.0071 1.2362 0.064 Uiso 1 1 calc R
F2 F 0.1216(4) -0.1487(2) 1.18744(12) 0.0902(8) Uani 1 1 d .
C9 C 0.4438(5) -0.0762(3) 1.08940(15) 0.0454(8) Uani 1 1 d .
C14 C 0.6066(6) -0.1259(3) 1.05013(17) 0.0565(9) Uani 1 1 d .
H14A H 0.7372 -0.1559 1.0687 0.068 Uiso 1 1 calc R
C5 C 1.1118(7) 0.2016(3) 1.17953(19) 0.0632(10) Uani 1 1 d .
H5A H 1.2405 0.2192 1.2036 0.076 Uiso 1 1 calc R
C8 C 0.4773(5) -0.0682(3) 1.16094(15) 0.0473(9) Uani 1 1 d .
C13 C 0.5779(7) -0.1318(3) 0.98359(18) 0.0644(10) Uani 1 1 d .
H13A H 0.6904 -0.1650 0.9584 0.077 Uiso 1 1 calc R
C12 C 0.3870(7) -0.0896(3) 0.95420(17) 0.0612(10) Uani 1 1 d .
F1 F 0.4041(5) -0.2586(2) 1.18747(15) 0.1032(10) Uani 1 1 d .
C4 C 1.0696(6) 0.2556(3) 1.1217(2) 0.0596(10) Uani 1 1 d .
C15 C 0.3546(9) -0.0926(5) 0.88129(19) 0.0962(16) Uani 1 1 d .
H15A H 0.2111 -0.0591 0.8704 0.144 Uiso 1 1 calc R
H15B H 0.3578 -0.1697 0.8666 0.144 Uiso 1 1 calc R
H15C H 0.4745 -0.0508 0.8608 0.144 Uiso 1 1 calc R
C6 C 0.9602(6) 0.1209(4) 1.20125(16) 0.0579(10) Uani 1 1 d .
H6A H 0.9859 0.0860 1.2409 0.070 Uiso 1 1 calc R

loop_
_atom_site_aniso_label
_atom_site_aniso_U_11
_atom_site_aniso_U_22
_atom_site_aniso_U_33
_atom_site_aniso_U_23
_atom_site_aniso_U_13
_atom_site_aniso_U_12
Cl1 0.0737(8) 0.0703(8) 0.1470(12) 0.0208(7) 0.0109(7) -0.0111(7)
C16 0.062(2) 0.059(3) 0.067(3) 0.010(2) 0.0071(18) 0.000(2)
F3 0.135(3) 0.127(2) 0.0620(15) 0.0209(15) 0.0151(14) -0.044(2)
C10 0.051(2) 0.061(2) 0.061(2) -0.0037(18) -0.0033(17) 0.010(2)
C2 0.0520(19) 0.053(2) 0.064(2) 0.0081(17) -0.0094(17) 0.003(2)
C11 0.059(2) 0.068(2) 0.068(2) 0.005(2) -0.0208(19) -0.001(2)
C1 0.0497(18) 0.0501(19) 0.0477(19) -0.0058(15) 0.0026(15) 0.0085(19)
C3 0.068(2) 0.052(2) 0.068(2) 0.0099(19) -0.003(2) 0.010(2)
C7 0.054(2) 0.058(2) 0.0480(19) 0.0049(17) 0.0037(17) 0.0029(19)
F2 0.0609(14) 0.094(2) 0.1157(19) 0.0307(17) 0.0125(13) -0.0109(15)
C9 0.0428(16) 0.0424(19) 0.0509(18) 0.0021(16) 0.0021(15) -0.0007(15)
C14 0.0525(19) 0.057(2) 0.060(2) 0.0054(18) 0.0024(17) 0.008(2)
C5 0.054(2) 0.059(2) 0.076(3) -0.017(2) -0.004(2) 0.001(2)
C8 0.0436(18) 0.046(2) 0.0518(19) 0.0076(16) 0.0051(15) 0.0046(16)
C13 0.070(2) 0.061(3) 0.063(2) -0.008(2) 0.018(2) 0.008(2)
C12 0.078(3) 0.055(2) 0.050(2) -0.0002(18) 0.002(2) -0.017(2)
F1 0.118(2) 0.0562(16) 0.135(2) 0.0273(15) 0.0431(19) 0.0123(16)
C4 0.052(2) 0.050(2) 0.077(3) -0.003(2) 0.0052(19) 0.0076(19)
C15 0.128(4) 0.105(4) 0.056(2) 0.006(2) -0.007(3) -0.028(3)
C6 0.060(2) 0.064(2) 0.0498(18) -0.0052(18) -0.0021(17) 0.002(2)

loop_
_atom_type_symbol
_atom_type_description
_atom_type_scat_dispersion_real
_atom_type_scat_dispersion_imag
_atom_type_scat_source
C C 0.0033 0.0016 'International Tables Vol C Tables 4.2.6.8 and 6.1.1.4'
H H 0.0000 0.0000 'International Tables Vol C Tables 4.2.6.8 and 6.1.1.4'
F F 0.0171 0.0103 'International Tables Vol C Tables 4.2.6.8 and 6.1.1.4'
Cl Cl 0.1484 0.1585 'International Tables Vol C Tables 4.2.6.8 and 6.1.1.4'

loop_
_geom_angle_atom_site_label_1
_geom_angle_atom_site_label_2
_geom_angle_atom_site_label_3
_geom_angle
F3 C16 F2 106.1(3)
F3 C16 F1 105.5(4)
F2 C16 F1 104.0(4)
F3 C16 C8 115.0(4)
F2 C16 C8 113.3(4)
F1 C16 C8 112.1(3)
C11 C10 C9 120.3(4)
C3 C2 C1 120.8(3)
C10 C11 C12 121.6(4)
C2 C1 C6 117.3(3)
C2 C1 C7 124.7(3)
C6 C1 C7 118.0(3)
C4 C3 C2 120.4(4)
C8 C7 C1 129.7(3)
C14 C9 C10 117.9(3)
C14 C9 C8 121.0(3)
C10 C9 C8 121.1(3)
C13 C14 C9 121.1(3)
C4 C5 C6 119.0(3)
C7 C8 C9 126.3(3)
C7 C8 C16 118.6(3)
C9 C8 C16 115.1(3)
C12 C13 C14 121.4(3)
C13 C12 C11 117.6(3)
C13 C12 C15 122.2(4)
C11 C12 C15 120.1(4)
C5 C4 C3 120.7(4)
C5 C4 Cl1 119.2(3)
C3 C4 Cl1 120.1(3)
C5 C6 C1 121.8(3)

loop_
_geom_bond_atom_site_label_1
_geom_bond_atom_site_label_2
_geom_bond_distance
Cl1 C4 1.739(4)
C16 F3 1.325(4)
C16 F2 1.336(4)
C16 F1 1.342(5)
C16 C8 1.494(5)
C10 C11 1.389(5)
C10 C9 1.388(5)
C2 C3 1.379(5)
C2 C1 1.396(5)
C11 C12 1.391(6)
C1 C6 1.402(5)
C1 C7 1.474(5)
C3 C4 1.369(6)
C7 C8 1.330(5)
C9 C14 1.387(5)
C9 C8 1.495(5)
C14 C13 1.387(5)
C5 C4 1.377(5)
C5 C6 1.381(5)
C13 C12 1.372(6)
C12 C15 1.519(5)
